data_1525591
loop_
_publ_author_name
'Auffermann, G.'

_publ_section_title
;
 Hochdrucksynthese und Kristallstruktur von Yb H2.67
;
_journal_name_full 'Zeitschrift fuer Anorganische und Allgemeine Chemie'
_journal_page_first 1615
_journal_page_last 1618
_journal_volume 628
_journal_year 2002
_chemical_formula_sum 'D2.67 Yb'
_chemical_name_systematic 'Yb D2.67'
_space_group_IT_number 162
_symmetry_space_group_name_Hall '-P 3 2'
_symmetry_space_group_name_H-M 'P -3 1 m'
_cell_angle_alpha 90
_cell_angle_beta 90
_cell_angle_gamma 120
_cell_formula_units_Z 9
_cell_length_a 6.3404
_cell_length_b 6.3404
_cell_length_c 9.0008
_cell_volume 313.361
_citation_journal_id_ASTM ZAACAB
_cod_data_source_file Auffermann_ZAACAB_2002_1786.cif
_cod_data_source_block D2.67Yb1
_cod_original_cell_volume 313.3611
_cod_original_formula_sum 'D2.67 Yb1'
_cod_database_code 1525591

loop_
_symmetry_equiv_pos_as_xyz
x,y,z
-y,x-y,z
-x+y,-x,z
-y,-x,-z
x,x-y,-z
-x+y,y,-z
-x,-y,-z
y,-x+y,-z
x-y,x,-z
y,x,z
-x,-x+y,z
x-y,-y,z

loop_
_atom_site_label
_atom_site_type_symbol
_atom_site_fract_x
_atom_site_fract_y
_atom_site_fract_z
_atom_site_occupancy
_atom_site_U_iso_or_equiv
D4 D 0.357 0 0.074 1 0.0
Yb1 Yb 0 0 0 1 0.0
D3 D 0.3098 0 0.5776 1 0.0
D2 D 0.3333 0.6667 0.219 1 0.0
D5 D 0.238 0 0.823 1 0.0
Yb2 Yb 0.33333 0.66667 0 1 0.0
D1 D 0 0 0.641 1 0.0
Yb3 Yb 0.3449 0 0.3316 1 0.0
